data_1514490
loop_
_publ_author_name
'Wong, Janice L.'
'S\'anchez, Ra\'ul Hern\'andez'
'Logan, Jennifer Glancy'
'Zarkesh, Ryan A.'
'Ziller, Joseph W.'
'Heyduk, Alan F.'

_publ_section_title
;
 Disulfide reductive elimination from an iron(iii) complex
;
_journal_issue 4
_journal_name_full 'Chemical Science'
_journal_page_first 1906
_journal_paper_doi 10.1039/c3sc22335c
_journal_volume 4
_journal_year 2013
_chemical_formula_sum 'C40 H76 Fe N3 O2 Si4'
_chemical_formula_weight 799.25
_chemical_name_systematic
;
[ONOq]Fe[N(SiMe3)2]2
;
_space_group_IT_number 14
_symmetry_space_group_name_Hall '-P 2ybc'
_symmetry_space_group_name_H-M 'P 1 21/c 1'
_atom_sites_solution_hydrogens geom
_atom_sites_solution_primary direct
_atom_sites_solution_secondary difmap
_audit_creation_method SHELXL-97
_cell_angle_alpha 90.00
_cell_angle_beta 111.5826(6)
_cell_angle_gamma 90.00
_cell_formula_units_Z 4
_cell_length_a 11.9269(7)
_cell_length_b 17.5744(10)
_cell_length_c 24.1583(13)
_cell_measurement_temperature 143(2)
_cell_volume 4708.7(5)
_computing_structure_refinement 'SHELXL-97 (Sheldrick, 2008)'
_computing_structure_solution 'SHELXS-97 (Sheldrick, 2008)'
_diffrn_ambient_temperature 143(2)
_diffrn_measured_fraction_theta_full 1.000
_diffrn_measured_fraction_theta_max 0.961
_diffrn_radiation_monochromator graphite
_diffrn_radiation_source 'fine-focus sealed tube'
_diffrn_radiation_type MoK\a
_diffrn_radiation_wavelength 0.71073
_diffrn_reflns_av_R_equivalents 0.0000
_diffrn_reflns_av_sigmaI/netI 0.0288
_diffrn_reflns_limit_h_max 14
_diffrn_reflns_limit_h_min -15
_diffrn_reflns_limit_k_max 23
_diffrn_reflns_limit_k_min 0
_diffrn_reflns_limit_l_max 32
_diffrn_reflns_limit_l_min 0
_diffrn_reflns_number 11228
_diffrn_reflns_theta_full 25.50
_diffrn_reflns_theta_max 28.29
_diffrn_reflns_theta_min 1.47
_exptl_absorpt_coefficient_mu 0.455
_exptl_absorpt_correction_T_max 0.9491
_exptl_absorpt_correction_T_min 0.8060
_exptl_crystal_density_diffrn 1.127
_exptl_crystal_density_method 'not measured'
_exptl_crystal_F_000 1740
_exptl_crystal_size_max 0.50
_exptl_crystal_size_mid 0.19
_exptl_crystal_size_min 0.12
_refine_diff_density_max 0.453
_refine_diff_density_min -0.240
_refine_diff_density_rms 0.051
_refine_ls_extinction_method none
_refine_ls_goodness_of_fit_ref 1.032
_refine_ls_hydrogen_treatment mixed
_refine_ls_matrix_type full
_refine_ls_number_parameters 756
_refine_ls_number_reflns 11228
_refine_ls_number_restraints 0
_refine_ls_restrained_S_all 1.032
_refine_ls_R_factor_all 0.0360
_refine_ls_R_factor_gt 0.0297
_refine_ls_shift/su_max 0.001
_refine_ls_shift/su_mean 0.000
_refine_ls_structure_factor_coef Fsqd
_refine_ls_weighting_details 'calc w=1/[\s^2^(Fo^2^)+(0.0387P)^2^+0.9098P] where P=(Fo^2^+2Fc^2^)/3'
_refine_ls_weighting_scheme calc
_refine_ls_wR_factor_gt 0.0705
_refine_ls_wR_factor_ref 0.0737
_reflns_number_gt 9967
_reflns_number_total 11228
_reflns_threshold_expression >2sigma(I)
_cod_data_source_file c3sc22335c.txt
_cod_data_source_block afh317
_cod_database_code 1514490

loop_
_symmetry_equiv_pos_as_xyz
'x, y, z'
'-x, y+1/2, -z+1/2'
'-x, -y, -z'
'x, -y-1/2, z-1/2'

loop_
_atom_site_label
_atom_site_type_symbol
_atom_site_fract_x
_atom_site_fract_y
_atom_site_fract_z
_atom_site_U_iso_or_equiv
_atom_site_adp_type
_atom_site_occupancy
_atom_site_symmetry_multiplicity
_atom_site_calc_flag
Fe1 Fe 0.123407(18) 0.209567(11) 0.333562(9) 0.01355(5) Uani 1 1 d
Si1 Si 0.02871(4) 0.08976(2) 0.40153(2) 0.02114(9) Uani 1 1 d
Si2 Si 0.24284(4) 0.18321(3) 0.474975(18) 0.02135(9) Uani 1 1 d
Si3 Si 0.07997(4) 0.38121(2) 0.353013(19) 0.01805(9) Uani 1 1 d
Si4 Si 0.26211(4) 0.34561(2) 0.29624(2) 0.02053(9) Uani 1 1 d
O1 O 0.26878(9) 0.14728(6) 0.33388(4) 0.0180(2) Uani 1 1 d
O2 O -0.06391(9) 0.22023(6) 0.29231(4) 0.0164(2) Uani 1 1 d
N1 N 0.07831(11) 0.17107(7) 0.24176(5) 0.0146(2) Uani 1 1 d
N2 N 0.12954(11) 0.16306(7) 0.40714(5) 0.0171(2) Uani 1 1 d
N3 N 0.16655(11) 0.31573(7) 0.33173(5) 0.0162(2) Uani 1 1 d
C1 C 0.26749(13) 0.11734(8) 0.28557(6) 0.0153(3) Uani 1 1 d
C2 C 0.36349(13) 0.06834(8) 0.28360(6) 0.0158(3) Uani 1 1 d
C3 C 0.36071(13) 0.04874(8) 0.22821(7) 0.0169(3) Uani 1 1 d
C4 C 0.26385(13) 0.06640(8) 0.17326(6) 0.0156(3) Uani 1 1 d
C5 C 0.16725(14) 0.10547(8) 0.17546(7) 0.0173(3) Uani 1 1 d
C6 C 0.16602(13) 0.13338(8) 0.23074(6) 0.0152(3) Uani 1 1 d
C7 C 0.45489(13) 0.03536(9) 0.34103(6) 0.0181(3) Uani 1 1 d
C8 C 0.54628(15) -0.01688(10) 0.32866(8) 0.0236(3) Uani 1 1 d
C9 C 0.52701(15) 0.09755(10) 0.38443(7) 0.0220(3) Uani 1 1 d
C10 C 0.38261(16) -0.01224(10) 0.37009(8) 0.0246(3) Uani 1 1 d
C11 C 0.27174(14) 0.03728(9) 0.11498(6) 0.0184(3) Uani 1 1 d
C12 C 0.15257(17) 0.04873(11) 0.06222(7) 0.0277(4) Uani 1 1 d
C13 C 0.30215(17) -0.04791(10) 0.11985(8) 0.0258(4) Uani 1 1 d
C14 C 0.37142(18) 0.08104(11) 0.10281(8) 0.0291(4) Uani 1 1 d
C15 C -0.10832(13) 0.21724(8) 0.23554(6) 0.0151(3) Uani 1 1 d
C16 C -0.23474(13) 0.23166(8) 0.20055(6) 0.0164(3) Uani 1 1 d
C17 C -0.26764(14) 0.23114(9) 0.14008(7) 0.0187(3) Uani 1 1 d
C18 C -0.18826(14) 0.21750(8) 0.10876(6) 0.0186(3) Uani 1 1 d
C19 C -0.07151(14) 0.20022(9) 0.14066(7) 0.0180(3) Uani 1 1 d
C20 C -0.02932(13) 0.19559(8) 0.20411(6) 0.0157(3) Uani 1 1 d
C21 C -0.32824(13) 0.24124(9) 0.22980(7) 0.0197(3) Uani 1 1 d
C22 C -0.33644(16) 0.16536(11) 0.25977(9) 0.0288(4) Uani 1 1 d
C23 C -0.45374(14) 0.25977(11) 0.18397(8) 0.0253(3) Uani 1 1 d
C24 C -0.29392(16) 0.30536(11) 0.27595(8) 0.0291(4) Uani 1 1 d
C25 C -0.24126(15) 0.22059(10) 0.04058(7) 0.0243(3) Uani 1 1 d
C26 C -0.34008(17) 0.15964(13) 0.01801(8) 0.0339(4) Uani 1 1 d
C27 C -0.14598(17) 0.20391(13) 0.01370(8) 0.0324(4) Uani 1 1 d
C28 C -0.2954(2) 0.29918(13) 0.02004(9) 0.0398(5) Uani 1 1 d
C29 C 0.0964(2) 0.00854(11) 0.45370(10) 0.0372(4) Uani 1 1 d
C30 C -0.10546(17) 0.12416(11) 0.41675(8) 0.0278(4) Uani 1 1 d
C31 C -0.0209(2) 0.04427(11) 0.32650(9) 0.0327(4) Uani 1 1 d
C32 C 0.18152(18) 0.19730(13) 0.53576(8) 0.0313(4) Uani 1 1 d
C33 C 0.36112(19) 0.10747(14) 0.50181(9) 0.0362(4) Uani 1 1 d
C34 C 0.33087(17) 0.27029(12) 0.47331(8) 0.0314(4) Uani 1 1 d
C35 C 0.16582(19) 0.46462(11) 0.39775(9) 0.0312(4) Uani 1 1 d
C36 C 0.00969(15) 0.33782(9) 0.40323(7) 0.0197(3) Uani 1 1 d
C37 C -0.03916(17) 0.42218(10) 0.28550(8) 0.0280(4) Uani 1 1 d
C38 C 0.1951(2) 0.33198(12) 0.21337(9) 0.0362(5) Uani 1 1 d
C39 C 0.4115(2) 0.29657(14) 0.32500(14) 0.0432(5) Uani 1 1 d
C40 C 0.30199(18) 0.44935(10) 0.30567(9) 0.0297(4) Uani 1 1 d
H3A H 0.4255(16) 0.0195(10) 0.2249(7) 0.018(4) Uiso 1 1 d
H5A H 0.1025(17) 0.1143(10) 0.1428(8) 0.023(5) Uiso 1 1 d
H8A H 0.5046(17) -0.0575(10) 0.3027(8) 0.020(4) Uiso 1 1 d
H8B H 0.5979(19) -0.0385(12) 0.3658(9) 0.034(5) Uiso 1 1 d
H8C H 0.5961(18) 0.0100(11) 0.3123(8) 0.026(5) Uiso 1 1 d
H9A H 0.5695(17) 0.1262(11) 0.3665(8) 0.026(5) Uiso 1 1 d
H9B H 0.5828(18) 0.0755(11) 0.4190(9) 0.029(5) Uiso 1 1 d
H9C H 0.4755(17) 0.1330(11) 0.3941(8) 0.022(5) Uiso 1 1 d
H10A H 0.3411(18) -0.0527(12) 0.3448(9) 0.031(5) Uiso 1 1 d
H10B H 0.3242(17) 0.0183(11) 0.3765(8) 0.024(5) Uiso 1 1 d
H10C H 0.4350(18) -0.0354(11) 0.4068(9) 0.029(5) Uiso 1 1 d
H12A H 0.1370(19) 0.1037(13) 0.0561(9) 0.038(6) Uiso 1 1 d
H12B H 0.0873(19) 0.0229(12) 0.0688(9) 0.033(5) Uiso 1 1 d
H12C H 0.1604(18) 0.0286(11) 0.0288(9) 0.032(5) Uiso 1 1 d
H13A H 0.2459(18) -0.0752(11) 0.1306(9) 0.029(5) Uiso 1 1 d
H13B H 0.3847(19) -0.0593(11) 0.1504(9) 0.030(5) Uiso 1 1 d
H13C H 0.3048(19) -0.0661(12) 0.0827(9) 0.035(5) Uiso 1 1 d
H14A H 0.352(2) 0.1329(14) 0.0989(10) 0.050(7) Uiso 1 1 d
H14B H 0.3812(19) 0.0606(12) 0.0672(10) 0.038(6) Uiso 1 1 d
H14C H 0.4496(19) 0.0724(11) 0.1349(9) 0.033(5) Uiso 1 1 d
H17A H -0.3464(16) 0.2392(9) 0.1171(8) 0.015(4) Uiso 1 1 d
H19A H -0.0170(17) 0.1942(10) 0.1218(8) 0.023(5) Uiso 1 1 d
H22A H -0.365(2) 0.1283(13) 0.2309(10) 0.043(6) Uiso 1 1 d
H22B H -0.390(2) 0.1720(13) 0.2814(10) 0.045(6) Uiso 1 1 d
H22C H -0.2630(19) 0.1529(11) 0.2894(9) 0.026(5) Uiso 1 1 d
H23A H -0.4533(18) 0.3059(12) 0.1641(9) 0.029(5) Uiso 1 1 d
H23B H -0.5102(18) 0.2628(11) 0.2063(9) 0.030(5) Uiso 1 1 d
H23C H -0.4838(17) 0.2207(11) 0.1552(8) 0.023(5) Uiso 1 1 d
H24A H -0.2974(18) 0.3519(12) 0.2580(9) 0.029(5) Uiso 1 1 d
H24B H -0.218(2) 0.2966(11) 0.3067(9) 0.032(5) Uiso 1 1 d
H24C H -0.356(2) 0.3057(12) 0.2947(9) 0.037(6) Uiso 1 1 d
H26A H -0.304(2) 0.1073(14) 0.0303(10) 0.049(7) Uiso 1 1 d
H26B H -0.373(2) 0.1629(13) -0.0250(11) 0.048(6) Uiso 1 1 d
H26C H -0.4024(19) 0.1676(12) 0.0337(9) 0.035(6) Uiso 1 1 d
H27A H -0.084(2) 0.2388(13) 0.0281(10) 0.042(6) Uiso 1 1 d
H27B H -0.181(2) 0.2045(12) -0.0286(10) 0.038(6) Uiso 1 1 d
H27C H -0.1134(19) 0.1521(12) 0.0246(9) 0.034(5) Uiso 1 1 d
H28A H -0.234(2) 0.3374(12) 0.0341(9) 0.033(6) Uiso 1 1 d
H28B H -0.365(2) 0.3116(12) 0.0363(9) 0.038(6) Uiso 1 1 d
H28C H -0.323(2) 0.3033(14) -0.0211(12) 0.055(7) Uiso 1 1 d
H29A H 0.163(2) -0.0142(13) 0.4439(10) 0.045(6) Uiso 1 1 d
H29B H 0.040(3) -0.0276(17) 0.4496(13) 0.074(9) Uiso 1 1 d
H29C H 0.120(2) 0.0215(13) 0.4936(11) 0.049(7) Uiso 1 1 d
H30A H -0.1431(19) 0.1679(12) 0.3917(9) 0.033(5) Uiso 1 1 d
H30B H -0.085(2) 0.1353(13) 0.4568(11) 0.048(6) Uiso 1 1 d
H30C H -0.161(2) 0.0910(13) 0.4077(10) 0.041(6) Uiso 1 1 d
H31A H 0.051(2) 0.0251(14) 0.3215(11) 0.053(7) Uiso 1 1 d
H31B H -0.065(2) 0.0746(13) 0.2931(11) 0.047(6) Uiso 1 1 d
H31C H -0.070(2) 0.0007(16) 0.3257(11) 0.064(8) Uiso 1 1 d
H32A H 0.128(2) 0.2380(13) 0.5280(10) 0.044(6) Uiso 1 1 d
H32B H 0.249(2) 0.2093(12) 0.5730(10) 0.045(6) Uiso 1 1 d
H32C H 0.142(2) 0.1553(12) 0.5412(9) 0.034(6) Uiso 1 1 d
H33A H 0.399(2) 0.0981(14) 0.4751(12) 0.061(8) Uiso 1 1 d
H33B H 0.336(2) 0.0596(16) 0.5087(12) 0.062(8) Uiso 1 1 d
H33C H 0.423(2) 0.1268(14) 0.5377(11) 0.055(7) Uiso 1 1 d
H34A H 0.371(2) 0.2651(12) 0.4452(10) 0.039(6) Uiso 1 1 d
H34B H 0.391(2) 0.2773(12) 0.5135(10) 0.045(6) Uiso 1 1 d
H34C H 0.288(2) 0.3131(13) 0.4650(10) 0.043(6) Uiso 1 1 d
H35A H 0.240(2) 0.4522(12) 0.4260(10) 0.040(6) Uiso 1 1 d
H35B H 0.119(2) 0.4880(13) 0.4165(10) 0.047(6) Uiso 1 1 d
H35C H 0.180(2) 0.5026(13) 0.3742(10) 0.045(6) Uiso 1 1 d
H36A H -0.0365(19) 0.2922(12) 0.3877(9) 0.029(5) Uiso 1 1 d
H36B H -0.0412(19) 0.3737(12) 0.4081(9) 0.035(5) Uiso 1 1 d
H36C H 0.0658(18) 0.3271(10) 0.4414(8) 0.024(5) Uiso 1 1 d
H37A H -0.090(2) 0.3818(13) 0.2574(10) 0.040(6) Uiso 1 1 d
H37B H -0.003(2) 0.4539(13) 0.2655(10) 0.047(7) Uiso 1 1 d
H37C H -0.096(2) 0.4536(14) 0.2931(10) 0.051(7) Uiso 1 1 d
H38A H 0.194(2) 0.2816(13) 0.2000(10) 0.041(6) Uiso 1 1 d
H38B H 0.246(2) 0.3600(14) 0.1978(11) 0.054(7) Uiso 1 1 d
H38C H 0.115(2) 0.3469(15) 0.1982(11) 0.059(8) Uiso 1 1 d
H39A H 0.443(3) 0.297(2) 0.3632(16) 0.097(13) Uiso 1 1 d
H39B H 0.465(2) 0.3215(14) 0.3096(11) 0.054(7) Uiso 1 1 d
H39C H 0.406(3) 0.251(2) 0.3129(15) 0.091(12) Uiso 1 1 d
H40A H 0.3425(19) 0.4635(12) 0.3473(10) 0.038(6) Uiso 1 1 d
H40B H 0.233(2) 0.4820(13) 0.2891(10) 0.048(6) Uiso 1 1 d
H40C H 0.355(2) 0.4562(14) 0.2850(11) 0.056(7) Uiso 1 1 d

loop_
_atom_site_aniso_label
_atom_site_aniso_U_11
_atom_site_aniso_U_22
_atom_site_aniso_U_33
_atom_site_aniso_U_23
_atom_site_aniso_U_13
_atom_site_aniso_U_12
Fe1 0.01340(10) 0.01572(10) 0.01188(9) 0.00055(8) 0.00507(8) 0.00087(8)
Si1 0.0277(2) 0.0180(2) 0.0212(2) 0.00257(16) 0.01310(18) -0.00010(17)
Si2 0.0188(2) 0.0312(2) 0.01367(19) 0.00422(16) 0.00552(17) 0.00480(18)
Si3 0.0198(2) 0.01651(19) 0.0205(2) -0.00035(16) 0.01055(17) 0.00044(16)
Si4 0.0214(2) 0.0205(2) 0.0247(2) 0.00105(17) 0.01427(18) -0.00188(17)
O1 0.0164(5) 0.0225(5) 0.0143(5) -0.0007(4) 0.0049(4) 0.0039(4)
O2 0.0147(5) 0.0204(5) 0.0142(5) -0.0011(4) 0.0053(4) 0.0003(4)
N1 0.0134(6) 0.0153(6) 0.0150(6) 0.0004(5) 0.0052(5) 0.0004(4)
N2 0.0186(6) 0.0189(6) 0.0145(6) 0.0039(5) 0.0071(5) 0.0027(5)
N3 0.0161(6) 0.0164(6) 0.0173(6) 0.0004(5) 0.0075(5) -0.0004(5)
C1 0.0148(7) 0.0171(7) 0.0144(6) 0.0009(5) 0.0057(6) 0.0003(5)
C2 0.0135(7) 0.0165(7) 0.0162(7) 0.0007(5) 0.0042(5) 0.0023(5)
C3 0.0162(7) 0.0170(7) 0.0188(7) 0.0004(6) 0.0078(6) 0.0030(6)
C4 0.0174(7) 0.0165(7) 0.0135(6) 0.0002(5) 0.0063(6) 0.0000(5)
C5 0.0162(7) 0.0202(7) 0.0135(7) 0.0013(6) 0.0030(6) 0.0015(6)
C6 0.0143(7) 0.0150(6) 0.0157(6) 0.0010(5) 0.0050(6) 0.0006(5)
C7 0.0139(7) 0.0235(7) 0.0156(7) 0.0017(6) 0.0037(6) 0.0051(6)
C8 0.0186(8) 0.0282(8) 0.0215(8) 0.0025(7) 0.0044(7) 0.0099(7)
C9 0.0170(7) 0.0296(9) 0.0158(7) -0.0005(6) 0.0018(6) 0.0030(7)
C10 0.0234(8) 0.0278(9) 0.0227(8) 0.0081(7) 0.0085(7) 0.0061(7)
C11 0.0200(7) 0.0215(7) 0.0145(7) -0.0018(6) 0.0074(6) 0.0013(6)
C12 0.0282(9) 0.0378(10) 0.0142(7) -0.0042(7) 0.0044(7) 0.0071(8)
C13 0.0313(9) 0.0231(8) 0.0228(8) -0.0045(7) 0.0098(7) 0.0037(7)
C14 0.0338(10) 0.0334(10) 0.0260(9) -0.0023(8) 0.0179(8) -0.0064(8)
C15 0.0150(7) 0.0142(7) 0.0167(7) -0.0003(5) 0.0066(6) -0.0004(5)
C16 0.0129(7) 0.0163(7) 0.0194(7) -0.0014(5) 0.0053(6) 0.0011(5)
C17 0.0135(7) 0.0205(7) 0.0199(7) -0.0011(6) 0.0038(6) 0.0013(6)
C18 0.0207(7) 0.0189(7) 0.0159(7) 0.0017(6) 0.0065(6) 0.0028(6)
C19 0.0178(7) 0.0209(7) 0.0171(7) 0.0004(6) 0.0087(6) 0.0023(6)
C20 0.0151(7) 0.0154(7) 0.0167(7) 0.0001(5) 0.0060(6) 0.0013(5)
C21 0.0140(7) 0.0243(7) 0.0217(7) -0.0036(6) 0.0077(6) -0.0002(6)
C22 0.0205(8) 0.0393(10) 0.0289(9) 0.0055(8) 0.0118(7) -0.0021(7)
C23 0.0143(7) 0.0310(9) 0.0296(9) -0.0044(7) 0.0070(7) 0.0022(6)
C24 0.0182(8) 0.0389(10) 0.0314(9) -0.0144(8) 0.0105(7) -0.0005(7)
C25 0.0219(8) 0.0337(9) 0.0152(7) 0.0035(6) 0.0043(6) 0.0087(7)
C26 0.0244(9) 0.0525(12) 0.0208(8) -0.0083(8) 0.0036(7) 0.0059(8)
C27 0.0281(9) 0.0528(12) 0.0163(8) 0.0056(8) 0.0081(7) 0.0089(9)
C28 0.0478(12) 0.0421(12) 0.0266(10) 0.0149(9) 0.0105(9) 0.0195(10)
C29 0.0480(12) 0.0271(9) 0.0409(11) 0.0142(8) 0.0215(10) 0.0038(9)
C30 0.0261(9) 0.0318(9) 0.0288(9) -0.0001(8) 0.0140(8) -0.0040(7)
C31 0.0490(12) 0.0219(8) 0.0306(9) -0.0059(7) 0.0189(9) -0.0088(8)
C32 0.0312(10) 0.0457(12) 0.0177(8) -0.0002(8) 0.0098(7) 0.0029(9)
C33 0.0303(10) 0.0503(12) 0.0253(9) 0.0095(8) 0.0070(8) 0.0168(9)
C34 0.0227(9) 0.0442(11) 0.0219(8) 0.0002(8) 0.0019(7) -0.0067(8)
C35 0.0380(11) 0.0260(9) 0.0364(10) -0.0098(8) 0.0217(9) -0.0077(8)
C36 0.0217(8) 0.0201(8) 0.0204(8) -0.0006(6) 0.0112(6) 0.0015(6)
C37 0.0284(9) 0.0256(8) 0.0333(9) 0.0103(7) 0.0152(8) 0.0084(7)
C38 0.0567(14) 0.0329(10) 0.0284(9) -0.0037(8) 0.0265(10) -0.0147(9)
C39 0.0281(10) 0.0429(13) 0.0703(17) 0.0142(12) 0.0319(11) 0.0051(9)
C40 0.0342(10) 0.0262(9) 0.0360(10) -0.0017(8) 0.0215(9) -0.0083(8)

loop_
_atom_type_symbol
_atom_type_description
_atom_type_scat_dispersion_real
_atom_type_scat_dispersion_imag
_atom_type_scat_source
C C 0.0033 0.0016 'International Tables Vol C Tables 4.2.6.8 and 6.1.1.4'
H H 0.0000 0.0000 'International Tables Vol C Tables 4.2.6.8 and 6.1.1.4'
N N 0.0061 0.0033 'International Tables Vol C Tables 4.2.6.8 and 6.1.1.4'
O O 0.0106 0.0060 'International Tables Vol C Tables 4.2.6.8 and 6.1.1.4'
Si Si 0.0817 0.0704 'International Tables Vol C Tables 4.2.6.8 and 6.1.1.4'
Fe Fe 0.3463 0.8444 'International Tables Vol C Tables 4.2.6.8 and 6.1.1.4'

loop_
_geom_angle_atom_site_label_1
_geom_angle_atom_site_label_2
_geom_angle_atom_site_label_3
_geom_angle
N2 Fe1 N3 120.46(5)
N2 Fe1 O1 91.43(5)
N3 Fe1 O1 106.42(5)
N2 Fe1 O2 98.54(5)
N3 Fe1 O2 98.55(5)
O1 Fe1 O2 143.46(4)
N2 Fe1 N1 135.50(5)
N3 Fe1 N1 104.04(5)
O1 Fe1 N1 74.38(4)
O2 Fe1 N1 73.96(4)
N2 Si1 C31 110.93(8)
N2 Si1 C30 111.34(8)
C31 Si1 C30 109.93(10)
N2 Si1 C29 113.45(9)
C31 Si1 C29 103.32(10)
C30 Si1 C29 107.53(9)
N2 Si2 C34 113.35(7)
N2 Si2 C33 114.06(9)
C34 Si2 C33 103.43(10)
N2 Si2 C32 111.89(8)
C34 Si2 C32 107.00(10)
C33 Si2 C32 106.42(9)
N3 Si3 C37 109.83(7)
N3 Si3 C36 112.14(7)
C37 Si3 C36 110.16(8)
N3 Si3 C35 115.24(8)
C37 Si3 C35 106.21(9)
C36 Si3 C35 102.92(8)
N3 Si4 C39 112.67(9)
N3 Si4 C40 114.59(7)
C39 Si4 C40 103.80(11)
N3 Si4 C38 112.82(8)
C39 Si4 C38 108.12(12)
C40 Si4 C38 104.05(9)
C1 O1 Fe1 119.47(9)
C15 O2 Fe1 117.15(9)
C20 N1 C6 130.06(13)
C20 N1 Fe1 113.87(9)
C6 N1 Fe1 115.71(9)
Si1 N2 Si2 120.17(7)
Si1 N2 Fe1 116.86(7)
Si2 N2 Fe1 122.37(7)
Si4 N3 Si3 120.78(7)
Si4 N3 Fe1 121.92(7)
Si3 N3 Fe1 115.90(7)
O1 C1 C2 122.16(13)
O1 C1 C6 118.62(13)
C2 C1 C6 119.22(13)
C3 C2 C1 116.51(13)
C3 C2 C7 122.96(13)
C1 C2 C7 120.29(12)
C2 C3 C4 124.77(13)
C5 C4 C3 118.56(13)
C5 C4 C11 122.95(13)
C3 C4 C11 118.44(13)
C4 C5 C6 120.71(14)
N1 C6 C5 129.10(13)
N1 C6 C1 111.22(12)
C5 C6 C1 119.57(13)
C2 C7 C8 111.73(12)
C2 C7 C9 112.48(13)
C8 C7 C9 107.34(13)
C2 C7 C10 106.69(12)
C8 C7 C10 108.64(13)
C9 C7 C10 109.91(13)
C14 C11 C4 108.82(13)
C14 C11 C12 108.78(14)
C4 C11 C12 111.60(13)
C14 C11 C13 109.03(14)
C4 C11 C13 110.35(12)
C12 C11 C13 108.20(14)
O2 C15 C16 123.31(13)
O2 C15 C20 118.48(13)
C16 C15 C20 118.18(12)
C17 C16 C15 116.68(13)
C17 C16 C21 121.47(13)
C15 C16 C21 121.71(12)
C16 C17 C18 125.45(14)
C19 C18 C17 118.54(13)
C19 C18 C25 123.39(14)
C17 C18 C25 118.03(13)
C18 C19 C20 120.36(14)
N1 C20 C19 128.07(14)
N1 C20 C15 111.73(12)
C19 C20 C15 120.17(13)
C24 C21 C16 111.80(13)
C24 C21 C23 107.33(13)
C16 C21 C23 111.88(13)
C24 C21 C22 109.99(14)
C16 C21 C22 107.74(13)
C23 C21 C22 108.05(14)
C28 C25 C27 109.05(16)
C28 C25 C18 109.81(14)
C27 C25 C18 111.85(13)
C28 C25 C26 109.72(16)
C27 C25 C26 107.95(15)
C18 C25 C26 108.42(14)

loop_
_geom_bond_atom_site_label_1
_geom_bond_atom_site_label_2
_geom_bond_distance
Fe1 N2 1.9331(12)
Fe1 N3 1.9402(12)
Fe1 O1 2.0480(10)
Fe1 O2 2.0932(10)
Fe1 N1 2.1881(12)
Si1 N2 1.7332(13)
Si1 C31 1.8670(19)
Si1 C30 1.8693(18)
Si1 C29 1.8786(19)
Si2 N2 1.7343(13)
Si2 C34 1.865(2)
Si2 C33 1.873(2)
Si2 C32 1.8823(18)
Si3 N3 1.7453(13)
Si3 C37 1.8688(18)
Si3 C36 1.8719(16)
Si3 C35 1.8843(18)
Si4 N3 1.7403(13)
Si4 C39 1.868(2)
Si4 C40 1.8767(18)
Si4 C38 1.878(2)
O1 C1 1.2752(17)
O2 C15 1.2765(17)
N1 C20 1.3423(18)
N1 C6 1.3449(19)
C1 C2 1.4474(19)
C1 C6 1.4558(19)
C2 C3 1.370(2)
C2 C7 1.528(2)
C3 C4 1.437(2)
C4 C5 1.359(2)
C4 C11 1.5333(19)
C5 C6 1.428(2)
C7 C8 1.536(2)
C7 C9 1.540(2)
C7 C10 1.543(2)
C11 C14 1.533(2)
C11 C12 1.534(2)
C11 C13 1.535(2)
C15 C16 1.454(2)
C15 C20 1.461(2)
C16 C17 1.366(2)
C16 C21 1.533(2)
C17 C18 1.433(2)
C18 C19 1.355(2)
C18 C25 1.533(2)
C19 C20 1.429(2)
C21 C24 1.531(2)
C21 C23 1.534(2)
C21 C22 1.538(2)
C25 C28 1.528(2)
C25 C27 1.530(2)
C25 C26 1.536(3)

loop_
_geom_torsion_atom_site_label_1
_geom_torsion_atom_site_label_2
_geom_torsion_atom_site_label_3
_geom_torsion_atom_site_label_4
_geom_torsion
N2 Fe1 O1 C1 137.18(11)
N3 Fe1 O1 C1 -100.41(11)
O2 Fe1 O1 C1 30.74(14)
N1 Fe1 O1 C1 -0.03(10)
N2 Fe1 O2 C15 -150.13(10)
N3 Fe1 O2 C15 87.13(10)
O1 Fe1 O2 C15 -45.96(13)
N1 Fe1 O2 C15 -15.11(10)
N2 Fe1 N1 C20 105.68(11)
N3 Fe1 N1 C20 -75.20(11)
O1 Fe1 N1 C20 -178.65(11)
O2 Fe1 N1 C20 19.83(10)
N2 Fe1 N1 C6 -80.44(12)
N3 Fe1 N1 C6 98.67(10)
O1 Fe1 N1 C6 -4.78(10)
O2 Fe1 N1 C6 -166.30(11)
C31 Si1 N2 Si2 -147.88(10)
C30 Si1 N2 Si2 89.36(10)
C29 Si1 N2 Si2 -32.11(12)
C31 Si1 N2 Fe1 23.47(11)
C30 Si1 N2 Fe1 -99.29(9)
C29 Si1 N2 Fe1 139.24(9)
C34 Si2 N2 Si1 -173.80(9)
C33 Si2 N2 Si1 68.18(11)
C32 Si2 N2 Si1 -52.69(11)
C34 Si2 N2 Fe1 15.34(12)
C33 Si2 N2 Fe1 -102.68(10)
C32 Si2 N2 Fe1 136.45(10)
N3 Fe1 N2 Si1 150.02(7)
O1 Fe1 N2 Si1 -99.94(7)
O2 Fe1 N2 Si1 44.79(8)
N1 Fe1 N2 Si1 -30.98(11)
N3 Fe1 N2 Si2 -38.84(10)
O1 Fe1 N2 Si2 71.21(8)
O2 Fe1 N2 Si2 -144.06(7)
N1 Fe1 N2 Si2 140.17(7)
C39 Si4 N3 Si3 137.47(12)
C40 Si4 N3 Si3 19.09(12)
C38 Si4 N3 Si3 -99.74(11)
C39 Si4 N3 Fe1 -56.59(13)
C40 Si4 N3 Fe1 -174.98(9)
C38 Si4 N3 Fe1 66.19(11)
C37 Si3 N3 Si4 68.64(10)
C36 Si3 N3 Si4 -168.53(8)
C35 Si3 N3 Si4 -51.24(11)
C37 Si3 N3 Fe1 -98.11(9)
C36 Si3 N3 Fe1 24.73(10)
C35 Si3 N3 Fe1 142.02(9)
N2 Fe1 N3 Si4 133.37(7)
O1 Fe1 N3 Si4 31.63(9)
O2 Fe1 N3 Si4 -121.41(8)
N1 Fe1 N3 Si4 -45.92(9)
N2 Fe1 N3 Si3 -60.05(9)
O1 Fe1 N3 Si3 -161.79(6)
O2 Fe1 N3 Si3 45.17(7)
N1 Fe1 N3 Si3 120.66(7)
Fe1 O1 C1 C2 -175.58(10)
Fe1 O1 C1 C6 4.60(17)
O1 C1 C2 C3 -170.75(14)
C6 C1 C2 C3 9.1(2)
O1 C1 C2 C7 14.7(2)
C6 C1 C2 C7 -165.53(13)
C1 C2 C3 C4 -7.0(2)
C7 C2 C3 C4 167.43(14)
C2 C3 C4 C5 0.1(2)
C2 C3 C4 C11 -177.26(14)
C3 C4 C5 C6 4.7(2)
C11 C4 C5 C6 -178.06(13)
C20 N1 C6 C5 -3.1(3)
Fe1 N1 C6 C5 -175.79(12)
C20 N1 C6 C1 -179.26(14)
Fe1 N1 C6 C1 8.07(15)
C4 C5 C6 N1 -178.14(14)
C4 C5 C6 C1 -2.3(2)
O1 C1 C6 N1 -8.42(19)
C2 C1 C6 N1 171.75(13)
O1 C1 C6 C5 175.02(13)
C2 C1 C6 C5 -4.8(2)
C3 C2 C7 C8 4.0(2)
C1 C2 C7 C8 178.21(14)
C3 C2 C7 C9 124.79(16)
C1 C2 C7 C9 -60.98(18)
C3 C2 C7 C10 -114.62(16)
C1 C2 C7 C10 59.61(18)
C5 C4 C11 C14 112.75(17)
C3 C4 C11 C14 -69.99(17)
C5 C4 C11 C12 -7.3(2)
C3 C4 C11 C12 169.96(14)
C5 C4 C11 C13 -127.65(16)
C3 C4 C11 C13 49.61(18)
Fe1 O2 C15 C16 -173.36(10)
Fe1 O2 C15 C20 8.92(17)
O2 C15 C16 C17 175.97(13)
C20 C15 C16 C17 -6.3(2)
O2 C15 C16 C21 -8.3(2)
C20 C15 C16 C21 169.40(13)
C15 C16 C17 C18 0.1(2)
C21 C16 C17 C18 -175.59(14)
C16 C17 C18 C19 3.1(2)
C16 C17 C18 C25 -178.93(14)
C17 C18 C19 C20 0.2(2)
C25 C18 C19 C20 -177.63(14)
C6 N1 C20 C19 -12.3(3)
Fe1 N1 C20 C19 160.43(13)
C6 N1 C20 C15 166.02(14)
Fe1 N1 C20 C15 -21.20(15)
C18 C19 C20 N1 171.78(15)
C18 C19 C20 C15 -6.5(2)
O2 C15 C20 N1 8.88(19)
C16 C15 C20 N1 -168.96(12)
O2 C15 C20 C19 -172.61(13)
C16 C15 C20 C19 9.6(2)
C17 C16 C21 C24 -127.70(16)
C15 C16 C21 C24 56.80(19)
C17 C16 C21 C23 -7.3(2)
C15 C16 C21 C23 177.22(13)
C17 C16 C21 C22 111.34(16)
C15 C16 C21 C22 -64.17(18)
C19 C18 C25 C28 -122.66(18)
C17 C18 C25 C28 59.5(2)
C19 C18 C25 C27 -1.4(2)
C17 C18 C25 C27 -179.29(16)
C19 C18 C25 C26 117.47(17)
C17 C18 C25 C26 -60.37(19)
